data_7053261
loop_
_publ_author_name
'Thakuria, Ranjit'
'Sarma, Bipul'
'Nangia, Ashwini'

_publ_section_title
;
 Supramolecular networks of a H-shaped aromatic phenol host
;
_journal_issue 4
_journal_name_full 'New Journal of Chemistry'
_journal_page_first 623
_journal_paper_doi 10.1039/b9nj00234k
_journal_volume 34
_journal_year 2010
_chemical_formula_moiety 'C40 H42 O12, 2(C4 H8 O2)'
_chemical_formula_sum 'C48 H58 O16'
_chemical_formula_weight 890.94
_chemical_name_common
;1,4-di(bis(3'-hydroxy,2'-,4'-dimethoxyphenyl)methyl)benzene
dioxane solvate
;
_chemical_name_systematic
;
1,4-di[bis(3'-hydroxy,2'-,4'-dimethoxyphenyl)methyl]benzene dioxane solvate
;
_space_group_IT_number 2
_symmetry_cell_setting triclinic
_symmetry_space_group_name_Hall '-P 1'
_symmetry_space_group_name_H-M 'P -1'
_atom_sites_solution_hydrogens geom
_atom_sites_solution_primary direct
_atom_sites_solution_secondary difmap
_audit_creation_method SHELXL-97
_cell_angle_alpha 101.940(7)
_cell_angle_beta 98.428(8)
_cell_angle_gamma 112.198(7)
_cell_formula_units_Z 1
_cell_length_a 9.039(4)
_cell_length_b 10.605(4)
_cell_length_c 13.461(6)
_cell_measurement_reflns_used 1165
_cell_measurement_temperature 298(2)
_cell_measurement_theta_max 18.85
_cell_measurement_theta_min 2.16
_cell_volume 1132.3(8)
_computing_cell_refinement 'Bruker SMART'
_computing_data_collection 'Bruker SMART'
_computing_data_reduction 'Bruker SAINT'
_computing_molecular_graphics 'Bruker SHELXTL'
_computing_publication_material 'Bruker SHELXTL'
_computing_structure_refinement 'SHELXL-97 (Sheldrick, 1997)'
_computing_structure_solution 'SHELXS-97 (Sheldrick, 1990)'
_diffrn_ambient_temperature 298(2)
_diffrn_measured_fraction_theta_full 0.981
_diffrn_measured_fraction_theta_max 0.981
_diffrn_measurement_device_type 'CCD area detector'
_diffrn_measurement_method 'phi and omega scans'
_diffrn_radiation_monochromator graphite
_diffrn_radiation_source 'fine-focus sealed tube'
_diffrn_radiation_type MoK\a
_diffrn_radiation_wavelength 0.71073
_diffrn_reflns_av_R_equivalents 0.0602
_diffrn_reflns_av_sigmaI/netI 0.0888
_diffrn_reflns_limit_h_max 11
_diffrn_reflns_limit_h_min -11
_diffrn_reflns_limit_k_max 13
_diffrn_reflns_limit_k_min -13
_diffrn_reflns_limit_l_max 16
_diffrn_reflns_limit_l_min -16
_diffrn_reflns_number 11616
_diffrn_reflns_theta_full 26.02
_diffrn_reflns_theta_max 26.02
_diffrn_reflns_theta_min 2.16
_exptl_absorpt_coefficient_mu 0.098
_exptl_absorpt_correction_T_max 0.9932
_exptl_absorpt_correction_T_min 0.9750
_exptl_absorpt_correction_type multi-scan
_exptl_absorpt_process_details 'Bruker AXS SADABS program'
_exptl_crystal_colour yellow
_exptl_crystal_density_diffrn 1.307
_exptl_crystal_density_method 'not measured'
_exptl_crystal_description plate
_exptl_crystal_F_000 474
_exptl_crystal_size_max 0.26
_exptl_crystal_size_mid 0.23
_exptl_crystal_size_min 0.07
_refine_diff_density_max 0.311
_refine_diff_density_min -0.211
_refine_diff_density_rms 0.058
_refine_ls_extinction_method none
_refine_ls_goodness_of_fit_ref 0.990
_refine_ls_hydrogen_treatment mixed
_refine_ls_matrix_type full
_refine_ls_number_parameters 339
_refine_ls_number_reflns 4379
_refine_ls_number_restraints 1
_refine_ls_restrained_S_all 0.990
_refine_ls_R_factor_all 0.1617
_refine_ls_R_factor_gt 0.0751
_refine_ls_shift/su_max 0.000
_refine_ls_shift/su_mean 0.000
_refine_ls_structure_factor_coef Fsqd
_refine_ls_weighting_details 'calc w=1/[\s^2^(Fo^2^)+(0.1098P)^2^+0.0000P] where P=(Fo^2^+2Fc^2^)/3'
_refine_ls_weighting_scheme calc
_refine_ls_wR_factor_gt 0.1797
_refine_ls_wR_factor_ref 0.2208
_reflns_number_gt 2046
_reflns_number_total 4379
_reflns_threshold_expression >2sigma(I)
_cod_data_source_file b9nj00234k.txt
_cod_data_source_block an616_2_Dioxane
_cod_depositor_comments
;
The following automatic conversions were performed:

'_symmetry_cell_setting' value 'Triclinic' changed to 'triclinic'
according to /home/saulius/struct/CIF-dictionaries/cif_core.dic
dictionary named 'cif_core.dic' version 2.4.2 from 2011-04-26.

Automatic conversion script
Id: cif_fix_values 1891 2012-01-12 08:04:46Z andrius 
;
_cod_original_cell_volume 1132.4(8)
_cod_original_sg_symbol_H-M 'P-1 '
_cod_database_code 7053261

loop_
_symmetry_equiv_pos_as_xyz
'x, y, z'
'-x, -y, -z'

loop_
_atom_site_label
_atom_site_type_symbol
_atom_site_fract_x
_atom_site_fract_y
_atom_site_fract_z
_atom_site_U_iso_or_equiv
_atom_site_adp_type
_atom_site_occupancy
_atom_site_symmetry_multiplicity
_atom_site_calc_flag
_atom_site_refinement_flags
_atom_site_disorder_assembly
_atom_site_disorder_group
C1 C 0.7162(5) 0.3426(4) 0.3466(3) 0.0473(9) Uani 1 1 d . . .
C2 C 0.5656(5) 0.3509(4) 0.3359(3) 0.0519(10) Uani 1 1 d . . .
C3 C 0.5604(5) 0.4826(4) 0.3473(3) 0.0534(10) Uani 1 1 d . . .
C4 C 0.7047(4) 0.6072(4) 0.3725(3) 0.0411(9) Uani 1 1 d . . .
C5 C 0.8515(4) 0.5944(4) 0.3826(3) 0.0491(10) Uani 1 1 d . . .
H5A H 0.9491 0.6761 0.3985 0.059 Uiso 1 1 calc R A .
C6 C 0.8597(5) 0.4629(4) 0.3698(3) 0.0544(10) Uani 1 1 d . . .
H6 H 0.9608 0.4574 0.3770 0.065 Uiso 1 1 calc R . .
C7 C 0.6898(4) 0.7487(3) 0.3883(3) 0.0405(9) Uani 1 1 d . . .
H7 H 0.6140 0.7469 0.4337 0.049 Uiso 1 1 calc R A .
C8 C 0.6116(4) 0.7648(3) 0.2857(3) 0.0407(9) Uani 1 1 d . . .
C9 C 0.6340(4) 0.7098(4) 0.1900(3) 0.0510(10) Uani 1 1 d . . .
H9 H 0.6964 0.6573 0.1864 0.061 Uiso 1 1 calc R A .
C10 C 0.5659(5) 0.7306(4) 0.0981(3) 0.0568(11) Uani 1 1 d . . .
H10 H 0.5835 0.6928 0.0345 0.068 Uiso 1 1 calc R . .
C11 C 0.4719(5) 0.8079(4) 0.1024(3) 0.0509(10) Uani 1 1 d . . .
C12 C 0.4456(4) 0.8641(4) 0.1982(3) 0.0462(9) Uani 1 1 d . . .
C13 C 0.5151(4) 0.8419(4) 0.2882(3) 0.0407(9) Uani 1 1 d . . .
C14 C 0.8526(4) 0.8785(3) 0.4452(3) 0.0378(8) Uani 1 1 d . . .
C15 C 0.9768(4) 0.9344(4) 0.3968(3) 0.0430(9) Uani 1 1 d . . .
H15 H 0.9626 0.8911 0.3264 0.052 Uiso 1 1 calc R A .
C16 C 0.8784(4) 0.9471(4) 0.5503(3) 0.0414(9) Uani 1 1 d . . .
H16 H 0.7973 0.9128 0.5854 0.050 Uiso 1 1 calc R A .
C17 C 0.8517(6) 0.1863(5) 0.3376(4) 0.0826(15) Uani 1 1 d . . .
H17A H 0.9098 0.2264 0.2894 0.124 Uiso 1 1 calc R . .
H17B H 0.8252 0.0866 0.3207 0.124 Uiso 1 1 calc R . .
H17C H 0.9200 0.2326 0.4077 0.124 Uiso 1 1 calc R . .
C19 C 0.4157(7) 0.7805(6) -0.0820(4) 0.0950(17) Uani 1 1 d . . .
H19A H 0.5309 0.8129 -0.0802 0.142 Uiso 1 1 calc R A .
H19B H 0.3639 0.8124 -0.1327 0.142 Uiso 1 1 calc R . .
H19C H 0.3648 0.6786 -0.1009 0.142 Uiso 1 1 calc R . .
C20 C 0.3367(5) 0.8213(5) 0.4008(4) 0.0721(13) Uani 1 1 d . . .
H20A H 0.2495 0.8154 0.3472 0.108 Uiso 1 1 calc R A .
H20B H 0.3295 0.8673 0.4681 0.108 Uiso 1 1 calc R . .
H20C H 0.3264 0.7274 0.3990 0.108 Uiso 1 1 calc R . .
C22 C 0.0867(7) 0.9408(7) -0.0596(4) 0.0971(18) Uani 1 1 d . . .
C24 C 0.929(3) 0.490(2) 0.9027(13) 0.273(11) Uani 1 1 d . . .
C18A C 0.2872(15) 0.4282(13) 0.3689(11) 0.087(4) Uani 0.50 1 d P A 1
H18A H 0.2570 0.3295 0.3362 0.130 Uiso 0.50 1 calc PR A 1
H18B H 0.2096 0.4570 0.3348 0.130 Uiso 0.50 1 calc PR A 1
H18C H 0.2866 0.4422 0.4416 0.130 Uiso 0.50 1 calc PR A 1
C21A C 0.048(3) 1.041(3) 0.1149(19) 0.203(16) Uani 0.50 1 d P . 1
C23A C 0.995(2) 0.5978(18) 0.942(2) 0.143(7) Uani 0.50 1 d P B 1
C18B C 0.2937(18) 0.4247(14) 0.2588(12) 0.121(6) Uani 0.50 1 d P C 2
H18D H 0.2635 0.3274 0.2580 0.182 Uiso 0.50 1 calc PR C 2
H18E H 0.3049 0.4345 0.1906 0.182 Uiso 0.50 1 calc PR C 2
H18F H 0.2098 0.4530 0.2770 0.182 Uiso 0.50 1 calc PR C 2
C21B C -0.001(2) 0.9694(19) 0.0938(10) 0.076(4) Uani 0.50 1 d P . 2
C23B C 1.0215(19) 0.596(2) 1.0967(17) 0.133(8) Uani 0.50 1 d P . 2
H2 H 0.424(14) 0.132(11) 0.285(9) 0.29(5) Uiso 1 1 d . . .
H5 H 0.319(8) 0.945(6) 0.140(5) 0.15(3) Uiso 1 1 d . . .
O1 O 0.7036(3) 0.2063(3) 0.3301(2) 0.0645(8) Uani 1 1 d . . .
O2 O 0.4218(4) 0.2297(3) 0.3112(3) 0.0882(12) Uani 1 1 d . . .
O4 O 0.3971(4) 0.8368(3) 0.0193(2) 0.0709(9) Uani 1 1 d . . .
O5 O 0.3523(3) 0.9408(3) 0.2049(2) 0.0590(8) Uani 1 1 d . . .
O6 O 0.4917(3) 0.9013(3) 0.38289(19) 0.0520(7) Uani 1 1 d . . .
O7 O 0.1374(4) 0.9871(4) 0.0519(3) 0.0945(11) Uani 1 1 d . . .
O8 O 0.8877(12) 0.5511(9) 1.0199(13) 0.234(4) Uani 1 1 d . B .
O3A O 0.414(3) 0.493(2) 0.3620(13) 0.083(5) Uani 0.50 1 d P A 1
O3B O 0.4123(17) 0.4930(18) 0.3170(10) 0.049(3) Uani 0.50 1 d P C 2

loop_
_atom_site_aniso_label
_atom_site_aniso_U_11
_atom_site_aniso_U_22
_atom_site_aniso_U_33
_atom_site_aniso_U_23
_atom_site_aniso_U_13
_atom_site_aniso_U_12
C1 0.056(2) 0.032(2) 0.052(2) 0.0098(17) 0.0058(18) 0.0210(19)
C2 0.044(2) 0.032(2) 0.068(3) 0.0113(18) 0.0145(19) 0.0054(18)
C3 0.042(2) 0.048(2) 0.073(3) 0.016(2) 0.012(2) 0.023(2)
C4 0.036(2) 0.036(2) 0.049(2) 0.0114(16) 0.0070(16) 0.0143(17)
C5 0.038(2) 0.034(2) 0.066(3) 0.0103(18) 0.0030(18) 0.0113(17)
C6 0.047(2) 0.047(2) 0.064(3) 0.013(2) 0.0028(19) 0.021(2)
C7 0.0360(19) 0.038(2) 0.047(2) 0.0121(16) 0.0105(16) 0.0161(16)
C8 0.0336(18) 0.0308(19) 0.051(2) 0.0074(16) 0.0040(16) 0.0112(16)
C9 0.051(2) 0.054(3) 0.051(3) 0.0110(19) 0.0111(19) 0.028(2)
C10 0.058(2) 0.062(3) 0.050(3) 0.013(2) 0.014(2) 0.027(2)
C11 0.048(2) 0.051(2) 0.047(3) 0.0168(19) 0.0016(18) 0.016(2)
C12 0.041(2) 0.034(2) 0.059(3) 0.0128(18) -0.0017(18) 0.0155(17)
C13 0.0379(19) 0.035(2) 0.042(2) 0.0030(16) 0.0039(16) 0.0133(16)
C14 0.0389(19) 0.0329(19) 0.046(2) 0.0146(17) 0.0066(16) 0.0193(16)
C15 0.045(2) 0.038(2) 0.042(2) 0.0062(17) 0.0086(17) 0.0165(18)
C16 0.0388(19) 0.041(2) 0.044(2) 0.0132(17) 0.0131(16) 0.0150(17)
C17 0.078(3) 0.062(3) 0.112(4) 0.022(3) 0.006(3) 0.041(3)
C19 0.107(4) 0.127(5) 0.053(3) 0.032(3) 0.013(3) 0.051(4)
C20 0.066(3) 0.077(3) 0.076(3) 0.010(2) 0.027(2) 0.035(3)
C22 0.101(4) 0.139(5) 0.071(4) 0.027(3) 0.011(3) 0.077(4)
C24 0.30(2) 0.179(16) 0.197(16) 0.072(15) 0.017(15) -0.042(15)
C18A 0.053(7) 0.104(9) 0.133(11) 0.063(8) 0.055(7) 0.036(6)
C21A 0.16(2) 0.31(4) 0.135(16) -0.057(17) -0.030(13) 0.19(3)
C23A 0.113(11) 0.068(9) 0.25(2) 0.070(11) 0.082(14) 0.016(8)
C18B 0.064(8) 0.087(9) 0.170(15) -0.003(10) -0.017(10) 0.023(7)
C21B 0.076(8) 0.132(12) 0.044(7) 0.047(9) 0.019(6) 0.056(8)
C23B 0.070(8) 0.092(12) 0.171(18) -0.034(11) -0.021(9) 0.020(8)
O1 0.0649(18) 0.0421(17) 0.092(2) 0.0217(15) 0.0149(16) 0.0285(14)
O2 0.0584(19) 0.0366(18) 0.160(3) 0.0207(19) 0.036(2) 0.0100(15)
O4 0.083(2) 0.087(2) 0.052(2) 0.0282(16) 0.0069(15) 0.0438(18)
O5 0.0647(18) 0.0523(17) 0.063(2) 0.0137(14) 0.0009(15) 0.0344(15)
O6 0.0531(16) 0.0494(16) 0.0486(17) 0.0019(12) 0.0033(12) 0.0262(13)
O7 0.084(2) 0.132(3) 0.083(3) 0.034(2) 0.010(2) 0.064(2)
O8 0.185(8) 0.194(7) 0.312(13) 0.036(8) 0.073(9) 0.085(6)
O3A 0.078(8) 0.052(5) 0.132(13) 0.027(9) 0.046(10) 0.033(5)
O3B 0.023(4) 0.046(5) 0.082(8) 0.023(6) 0.015(5) 0.015(3)

loop_
_atom_type_symbol
_atom_type_description
_atom_type_scat_dispersion_real
_atom_type_scat_dispersion_imag
_atom_type_scat_source
C C 0.0033 0.0016 'International Tables Vol C Tables 4.2.6.8 and 6.1.1.4'
H H 0.0000 0.0000 'International Tables Vol C Tables 4.2.6.8 and 6.1.1.4'
O O 0.0106 0.0060 'International Tables Vol C Tables 4.2.6.8 and 6.1.1.4'

loop_
_geom_angle_atom_site_label_1
_geom_angle_atom_site_label_2
_geom_angle_atom_site_label_3
_geom_angle
_geom_angle_site_symmetry_1
_geom_angle_site_symmetry_3
C6 C1 O1 125.7(3) . .
C6 C1 C2 120.5(3) . .
O1 C1 C2 113.7(3) . .
O2 C2 C1 120.4(3) . .
O2 C2 C3 120.0(4) . .
C1 C2 C3 119.6(3) . .
C2 C3 O3B 121.2(8) . .
C2 C3 C4 121.1(3) . .
O3B C3 C4 116.8(8) . .
C2 C3 O3A 118.1(9) . .
O3B C3 O3A 24.8(8) . .
C4 C3 O3A 118.5(9) . .
C5 C4 C3 117.4(3) . .
C5 C4 C7 124.4(3) . .
C3 C4 C7 118.2(3) . .
C4 C5 C6 122.5(3) . .
C1 C6 C5 118.8(3) . .
C8 C7 C4 112.2(3) . .
C8 C7 C14 111.1(3) . .
C4 C7 C14 113.6(3) . .
C9 C8 C13 117.6(3) . .
C9 C8 C7 123.2(3) . .
C13 C8 C7 119.1(3) . .
C8 C9 C10 122.0(4) . .
C11 C10 C9 119.5(4) . .
O4 C11 C10 126.2(4) . .
O4 C11 C12 113.8(4) . .
C10 C11 C12 119.9(3) . .
O5 C12 C13 119.5(4) . .
O5 C12 C11 121.3(3) . .
C13 C12 C11 119.2(3) . .
O6 C13 C12 118.6(3) . .
O6 C13 C8 119.7(3) . .
C12 C13 C8 121.7(3) . .
C15 C14 C16 117.1(3) . .
C15 C14 C7 123.3(3) . .
C16 C14 C7 119.6(3) . .
C14 C15 C16 122.0(3) . 2_776
C15 C16 C14 120.9(3) 2_776 .
O7 C22 C21A 121.2(10) . 2_575
O7 C22 C21B 107.3(7) . 2_575
C21A C22 C21B 26.3(14) 2_575 2_575
C23A C24 C23B 125(3) . 2_767
C23A C24 O8 63.4(16) . .
C23B C24 O8 113.2(18) 2_767 .
O7 C21A C22 116.1(17) . 2_575
C24 C23A O8 80.2(14) . .
O7 C21B C22 111.1(8) . 2_575
C24 C23B O8 112.1(16) 2_767 .
C1 O1 C17 118.0(3) . .
C11 O4 C19 117.2(3) . .
C13 O6 C20 113.9(3) . .
C21B O7 C22 110.0(7) . .
C21B O7 C21A 27.9(14) . .
C22 O7 C21A 122.4(10) . .
C23B O8 C23A 91.3(12) . .
C23B O8 C24 109.0(13) . .
C23A O8 C24 36.4(7) . .
C18A O3A C3 141.4(18) . .
C18B O3B C3 135.2(16) . .

loop_
_geom_bond_atom_site_label_1
_geom_bond_atom_site_label_2
_geom_bond_distance
_geom_bond_site_symmetry_2
C1 C6 1.368(5) .
C1 O1 1.375(4) .
C1 C2 1.386(5) .
C2 O2 1.373(4) .
C2 C3 1.393(5) .
C3 O3B 1.393(15) .
C3 C4 1.395(5) .
C3 O3A 1.41(2) .
C4 C5 1.374(5) .
C4 C7 1.531(5) .
C5 C6 1.401(5) .
C7 C8 1.530(5) .
C7 C14 1.533(4) .
C8 C9 1.377(5) .
C8 C13 1.402(5) .
C9 C10 1.397(5) .
C10 C11 1.385(5) .
C11 O4 1.370(4) .
C11 C12 1.399(5) .
C12 O5 1.375(4) .
C12 C13 1.387(5) .
C13 O6 1.383(4) .
C14 C15 1.382(5) .
C14 C16 1.390(5) .
C15 C16 1.383(5) 2_776
C16 C15 1.383(5) 2_776
C17 O1 1.425(5) .
C19 O4 1.431(5) .
C20 O6 1.424(5) .
C22 O7 1.423(6) .
C22 C21A 1.43(2) 2_575
C22 C21B 1.537(17) 2_575
C24 C23A 1.038(19) .
C24 C23B 1.16(3) 2_767
C24 O8 1.73(2) .
C18A O3A 1.12(2) .
C21A O7 1.43(2) .
C21A C22 1.43(2) 2_575
C23A O8 1.566(19) .
C18B O3B 1.10(2) .
C21B O7 1.408(16) .
C21B C22 1.537(17) 2_575
C23B C24 1.16(3) 2_767
C23B O8 1.324(19) .
